data_7209098
loop_
_publ_author_name
'Yadav, Vitthal N.'
'G\"orbitz, Carl Henrik'

_publ_section_title
;
 A supramolecular 2&#x2009;:&#x2009;1 guanidinium--carboxylate based
 building block for generation of water channels and clusters in organic
 materials
;
_journal_issue 3
_journal_name_full CrystEngComm
_journal_page_first 439
_journal_paper_doi 10.1039/c2ce26572a
_journal_volume 15
_journal_year 2013
_chemical_formula_moiety 'C12 H6 N2 O4 ,2( C7 H14 N3),4(H2O)'
_chemical_formula_sum 'C26 H42 N8 O8'
_chemical_formula_weight 594.68
_chemical_name_systematic ?
_space_group_IT_number 2
_symmetry_cell_setting triclinic
_symmetry_space_group_name_Hall '-P 1'
_symmetry_space_group_name_H-M 'P -1'
_atom_sites_solution_hydrogens geom
_atom_sites_solution_primary direct
_atom_sites_solution_secondary difmap
_audit_creation_method SHELXL-97
_audit_update_record
;
2012-06-20 # Formatted by publCIF
;
_cell_angle_alpha 66.7490(10)
_cell_angle_beta 69.2570(10)
_cell_angle_gamma 89.901(2)
_cell_formula_units_Z 1
_cell_length_a 8.5504(12)
_cell_length_b 9.4858(13)
_cell_length_c 10.3928(14)
_cell_measurement_reflns_used 3738
_cell_measurement_temperature 105(2)
_cell_measurement_theta_max 28.55
_cell_measurement_theta_min 2.31
_cell_volume 714.86(17)
_computing_cell_refinement 'SAINT-Plus (Bruker,2007)'
_computing_data_collection APEX2(Bruker2007)
_computing_data_reduction 'SAINT-Plus (Bruker,2007)'
_computing_molecular_graphics 'SHELXTL (Sheldrick, 2008)'
_computing_publication_material 'SHELXTL (Sheldrick, 2008)'
_computing_structure_refinement 'SHELXL-97 (Sheldrick, 2008)'
_computing_structure_solution 'SHELXS-97 (Sheldrick, 2008)'
_diffrn_ambient_temperature 105(2)
_diffrn_detector_area_resol_mean 8.3
_diffrn_measured_fraction_theta_full 0.987
_diffrn_measured_fraction_theta_max 0.896
_diffrn_measurement_device_type 'CCD area detector'
_diffrn_measurement_method 'phi and omega scans'
_diffrn_radiation_monochromator graphite
_diffrn_radiation_source 'fine-focus sealed tube'
_diffrn_radiation_type MoK\a
_diffrn_radiation_wavelength 0.71073
_diffrn_reflns_av_R_equivalents 0.0156
_diffrn_reflns_av_sigmaI/netI 0.0212
_diffrn_reflns_limit_h_max 11
_diffrn_reflns_limit_h_min -11
_diffrn_reflns_limit_k_max 12
_diffrn_reflns_limit_k_min -12
_diffrn_reflns_limit_l_max 14
_diffrn_reflns_limit_l_min -13
_diffrn_reflns_number 6431
_diffrn_reflns_theta_full 26.37
_diffrn_reflns_theta_max 28.77
_diffrn_reflns_theta_min 2.31
_exptl_absorpt_coefficient_mu 0.104
_exptl_absorpt_correction_T_max 0.9968
_exptl_absorpt_correction_T_min 0.956
_exptl_absorpt_correction_type multi-scan
_exptl_absorpt_process_details '(SADABS; Bruker, 2007)'
_exptl_crystal_colour colourless
_exptl_crystal_density_diffrn 1.381
_exptl_crystal_density_method 'not measured'
_exptl_crystal_description plates
_exptl_crystal_F_000 318
_exptl_crystal_size_max 0.70
_exptl_crystal_size_mid 0.65
_exptl_crystal_size_min 0.05
_refine_diff_density_max 0.329
_refine_diff_density_min -0.459
_refine_diff_density_rms 0.069
_refine_ls_extinction_method none
_refine_ls_goodness_of_fit_ref 1.056
_refine_ls_hydrogen_treatment mixed
_refine_ls_matrix_type full
_refine_ls_number_parameters 207
_refine_ls_number_reflns 3330
_refine_ls_number_restraints 0
_refine_ls_restrained_S_all 1.056
_refine_ls_R_factor_all 0.0426
_refine_ls_R_factor_gt 0.0382
_refine_ls_shift/su_max 0.000
_refine_ls_shift/su_mean 0.000
_refine_ls_structure_factor_coef Fsqd
_refine_ls_weighting_details 'calc w=1/[\s^2^(Fo^2^)+(0.0596P)^2^+0.2202P] where P=(Fo^2^+2Fc^2^)/3'
_refine_ls_weighting_scheme calc
_refine_ls_wR_factor_gt 0.1030
_refine_ls_wR_factor_ref 0.1076
_reflns_number_gt 2984
_reflns_number_total 3717
_reflns_threshold_expression >2sigma(I)
_cod_data_source_file c2ce26572a.txt
_cod_data_source_block vny190
_cod_database_code 7209098

loop_
_symmetry_equiv_pos_as_xyz
'x, y, z'
'-x, -y, -z'

loop_
_atom_site_label
_atom_site_type_symbol
_atom_site_fract_x
_atom_site_fract_y
_atom_site_fract_z
_atom_site_U_iso_or_equiv
_atom_site_adp_type
_atom_site_occupancy
_atom_site_symmetry_multiplicity
_atom_site_calc_flag
_atom_site_refinement_flags
N1B N 0.61791(12) 0.86123(11) 0.59344(10) 0.0173(2) Uani 1 1 d .
H1B H 0.6231(18) 0.8212(17) 0.5317(17) 0.021 Uiso 1 1 d .
H7B H 0.3528(18) 0.7318(17) 0.6460(17) 0.021 Uiso 1 1 d .
C2B C 0.77384(14) 0.94674(13) 0.57071(12) 0.0194(2) Uani 1 1 d .
H21 H 0.7831 1.0585 0.5064 0.023 Uiso 1 1 calc R
H22 H 0.8728 0.9076 0.5187 0.023 Uiso 1 1 calc R
C3B C 0.77198(14) 0.92567(13) 0.72381(12) 0.0192(2) Uani 1 1 d .
H31 H 0.7788 0.8161 0.7825 0.023 Uiso 1 1 calc R
H32 H 0.8715 0.9923 0.7091 0.023 Uiso 1 1 calc R
C4B C 0.61068(14) 0.96902(13) 0.81091(13) 0.0194(2) Uani 1 1 d .
H41 H 0.5987 0.9337 0.9177 0.023 Uiso 1 1 calc R
H42 H 0.6187 1.0836 0.7667 0.023 Uiso 1 1 calc R
N5B N 0.46048(11) 0.89966(11) 0.80724(10) 0.0167(2) Uani 1 1 d .
C6B C 0.47058(13) 0.84292(12) 0.70577(12) 0.0154(2) Uani 1 1 d .
N7B N 0.33375(12) 0.76586(11) 0.71562(11) 0.0180(2) Uani 1 1 d .
C8B C 0.16875(14) 0.73451(13) 0.83758(13) 0.0205(2) Uani 1 1 d .
H81 H 0.1600 0.6386 0.9270 0.025 Uiso 1 1 calc R
H82 H 0.0777 0.7196 0.8040 0.025 Uiso 1 1 calc R
C9B C 0.15032(14) 0.87209(14) 0.87878(13) 0.0211(2) Uani 1 1 d .
H91 H 0.1493 0.9660 0.7918 0.025 Uiso 1 1 calc R
H92 H 0.0420 0.8509 0.9659 0.025 Uiso 1 1 calc R
C10B C 0.29738(14) 0.89941(13) 0.91977(13) 0.0196(2) Uiso 1 1 d .
H101 H 0.2984 1.0005 0.9268 0.024 Uiso 1 1 calc R
H102 H 0.2818 0.8169 1.0205 0.024 Uiso 1 1 calc R
O1A O 0.65753(10) 0.74646(9) 0.36522(9) 0.01894(18) Uani 1 1 d .
O2A O 0.37954(10) 0.66724(10) 0.49154(9) 0.02090(19) Uani 1 1 d .
C1A C 0.51758(13) 0.68255(12) 0.38514(11) 0.0145(2) Uani 1 1 d .
C2A C 0.50898(13) 0.62224(11) 0.27286(11) 0.0141(2) Uani 1 1 d .
C3A C 0.65193(13) 0.63772(12) 0.14697(12) 0.0163(2) Uani 1 1 d .
H30 H 0.7573 0.6844 0.1351 0.020 Uiso 1 1 calc R
N4A N 0.64980(11) 0.59091(10) 0.04193(10) 0.0160(2) Uani 1 1 d .
C5A C 0.49983(13) 0.52516(11) 0.05948(11) 0.0135(2) Uani 1 1 d .
C6A C 0.35034(13) 0.50306(12) 0.18238(12) 0.0159(2) Uani 1 1 d .
H60 H 0.2466 0.4556 0.1920 0.019 Uiso 1 1 calc R
C7A C 0.35620(13) 0.55174(12) 0.29019(12) 0.0162(2) Uani 1 1 d .
H70 H 0.2562 0.5370 0.3755 0.019 Uiso 1 1 calc R
O1W O 0.98393(12) 0.68690(13) 0.30500(11) 0.0321(2) Uani 1 1 d .
H11W H 0.878(3) 0.699(2) 0.319(2) 0.044(5) Uiso 1 1 d .
H12W H 0.974(3) 0.584(3) 0.332(2) 0.056(6) Uiso 1 1 d .
O2W O 0.03831(11) 0.64825(11) 0.56981(12) 0.0293(2) Uani 1 1 d .
H21W H 0.150(3) 0.662(2) 0.534(2) 0.046(5) Uiso 1 1 d .
H22W H 0.018(3) 0.668(2) 0.488(2) 0.053(6) Uiso 1 1 d .

loop_
_atom_site_aniso_label
_atom_site_aniso_U_11
_atom_site_aniso_U_22
_atom_site_aniso_U_33
_atom_site_aniso_U_23
_atom_site_aniso_U_13
_atom_site_aniso_U_12
N1B 0.0193(4) 0.0199(5) 0.0164(4) -0.0108(4) -0.0074(4) 0.0025(4)
C2B 0.0196(5) 0.0203(5) 0.0181(5) -0.0077(4) -0.0076(4) 0.0008(4)
C3B 0.0194(5) 0.0203(5) 0.0202(5) -0.0085(4) -0.0104(4) 0.0031(4)
C4B 0.0237(5) 0.0202(5) 0.0227(5) -0.0127(4) -0.0138(4) 0.0050(4)
N5B 0.0185(4) 0.0196(4) 0.0170(4) -0.0110(4) -0.0086(3) 0.0043(3)
C6B 0.0200(5) 0.0136(5) 0.0144(5) -0.0056(4) -0.0092(4) 0.0047(4)
N7B 0.0197(4) 0.0206(5) 0.0169(4) -0.0111(4) -0.0070(4) 0.0014(4)
C8B 0.0180(5) 0.0222(5) 0.0207(5) -0.0097(4) -0.0060(4) 0.0010(4)
C9B 0.0190(5) 0.0235(5) 0.0223(5) -0.0116(5) -0.0073(4) 0.0046(4)
O1A 0.0178(4) 0.0225(4) 0.0205(4) -0.0126(3) -0.0077(3) 0.0018(3)
O2A 0.0173(4) 0.0315(4) 0.0195(4) -0.0168(3) -0.0064(3) 0.0033(3)
C1A 0.0184(5) 0.0143(5) 0.0137(5) -0.0067(4) -0.0084(4) 0.0044(4)
C2A 0.0179(5) 0.0131(5) 0.0135(5) -0.0063(4) -0.0078(4) 0.0042(4)
C3A 0.0165(5) 0.0183(5) 0.0158(5) -0.0086(4) -0.0065(4) 0.0014(4)
N4A 0.0165(4) 0.0178(4) 0.0145(4) -0.0079(4) -0.0057(3) 0.0017(3)
C5A 0.0168(5) 0.0127(5) 0.0127(5) -0.0059(4) -0.0069(4) 0.0042(4)
C6A 0.0153(5) 0.0173(5) 0.0168(5) -0.0089(4) -0.0063(4) 0.0019(4)
C7A 0.0158(5) 0.0188(5) 0.0148(5) -0.0090(4) -0.0048(4) 0.0038(4)
O1W 0.0203(4) 0.0356(5) 0.0364(5) -0.0108(4) -0.0115(4) 0.0060(4)
O2W 0.0179(4) 0.0387(5) 0.0361(5) -0.0236(4) -0.0069(4) 0.0031(4)

loop_
_atom_type_symbol
_atom_type_description
_atom_type_scat_dispersion_real
_atom_type_scat_dispersion_imag
_atom_type_scat_source
C C 0.0033 0.0016 'International Tables Vol C Tables 4.2.6.8 and 6.1.1.4'
H H 0.0000 0.0000 'International Tables Vol C Tables 4.2.6.8 and 6.1.1.4'
N N 0.0061 0.0033 'International Tables Vol C Tables 4.2.6.8 and 6.1.1.4'
O O 0.0106 0.0060 'International Tables Vol C Tables 4.2.6.8 and 6.1.1.4'

loop_
_geom_angle_atom_site_label_1
_geom_angle_atom_site_label_2
_geom_angle_atom_site_label_3
_geom_angle
_geom_angle_site_symmetry_3
C6B N1B C2B 122.78(9) .
C6B N1B H1B 119.7(10) .
C2B N1B H1B 117.5(10) .
N1B C2B C3B 109.05(9) .
N1B C2B H21 109.9 .
C3B C2B H21 109.9 .
N1B C2B H22 109.9 .
C3B C2B H22 109.9 .
H21 C2B H22 108.3 .
C4B C3B C2B 109.95(9) .
C4B C3B H31 109.7 .
C2B C3B H31 109.7 .
C4B C3B H32 109.7 .
C2B C3B H32 109.7 .
H31 C3B H32 108.2 .
N5B C4B C3B 112.04(9) .
N5B C4B H41 109.2 .
C3B C4B H41 109.2 .
N5B C4B H42 109.2 .
C3B C4B H42 109.2 .
H41 C4B H42 107.9 .
C6B N5B C4B 122.24(9) .
C6B N5B C10B 122.02(9) .
C4B N5B C10B 115.73(9) .
N7B C6B N1B 118.56(9) .
N7B C6B N5B 120.62(10) .
N1B C6B N5B 120.82(10) .
C6B N7B C8B 122.64(9) .
C6B N7B H7B 114.1(9) .
C8B N7B H7B 123.2(9) .
N7B C8B C9B 108.23(9) .
N7B C8B H81 110.1 .
C9B C8B H81 110.1 .
N7B C8B H82 110.1 .
C9B C8B H82 110.1 .
H81 C8B H82 108.4 .
C10B C9B C8B 109.17(9) .
C10B C9B H91 109.8 .
C8B C9B H91 109.8 .
C10B C9B H92 109.8 .
C8B C9B H92 109.8 .
H91 C9B H92 108.3 .
N5B C10B C9B 111.81(9) .
N5B C10B H101 109.3 .
C9B C10B H101 109.3 .
N5B C10B H102 109.3 .
C9B C10B H102 109.3 .
H101 C10B H102 107.9 .
O1A C1A O2A 124.73(9) .
O1A C1A C2A 118.94(9) .
O2A C1A C2A 116.30(9) .
C7A C2A C3A 117.48(9) .
C7A C2A C1A 120.75(9) .
C3A C2A C1A 121.76(9) .
N4A C3A C2A 124.00(10) .
N4A C3A H30 118.0 .
C2A C3A H30 118.0 .
C3A N4A C5A 117.59(9) .
N4A C5A C6A 122.64(9) .
N4A C5A C5A 116.69(11) 2_665
C6A C5A C5A 120.67(12) 2_665
C7A C6A C5A 118.62(10) .
C7A C6A H60 120.7 .
C5A C6A H60 120.7 .
C6A C7A C2A 119.66(9) .
C6A C7A H70 120.2 .
C2A C7A H70 120.2 .
H11W O1W H12W 99.7(17) .
H21W O2W H22W 101.7(17) .

loop_
_geom_bond_atom_site_label_1
_geom_bond_atom_site_label_2
_geom_bond_distance
_geom_bond_site_symmetry_2
N1B C6B 1.3337(14) .
N1B C2B 1.4563(14) .
N1B H1B 0.855(16) .
C2B C3B 1.5176(15) .
C2B H21 0.9900 .
C2B H22 0.9900 .
C3B C4B 1.5160(15) .
C3B H31 0.9900 .
C3B H32 0.9900 .
C4B N5B 1.4633(13) .
C4B H41 0.9900 .
C4B H42 0.9900 .
N5B C6B 1.3389(14) .
N5B C10B 1.4680(14) .
C6B N7B 1.3314(14) .
N7B C8B 1.4569(14) .
N7B H7B 0.869(16) .
C8B C9B 1.5180(16) .
C8B H81 0.9900 .
C8B H82 0.9900 .
C9B C10B 1.5158(16) .
C9B H91 0.9900 .
C9B H92 0.9900 .
C10B H101 0.9900 .
C10B H102 0.9900 .
O1A C1A 1.2531(13) .
O2A C1A 1.2595(13) .
C1A C2A 1.5107(14) .
C2A C7A 1.3883(14) .
C2A C3A 1.3941(14) .
C3A N4A 1.3364(14) .
C3A H30 0.9500 .
N4A C5A 1.3468(13) .
C5A C6A 1.3936(14) .
C5A C5A 1.4897(19) 2_665
C6A C7A 1.3855(14) .
C6A H60 0.9500 .
C7A H70 0.9500 .
O1W H11W 0.88(2) .
O1W H12W 0.90(2) .
O2W H21W 0.88(2) .
O2W H22W 0.88(2) .

loop_
_geom_hbond_atom_site_label_D
_geom_hbond_atom_site_label_H
_geom_hbond_atom_site_label_A
_geom_hbond_distance_DH
_geom_hbond_distance_HA
_geom_hbond_distance_DA
_geom_hbond_angle_DHA
_geom_hbond_site_symmetry_A
N1B H1B O1A 0.855(16) 2.047(16) 2.8972(12) 173.4(13) .
N7B H7B O2A 0.869(16) 1.876(16) 2.7432(12) 175.2(14) .
O1W H11W O1A 0.88(2) 1.87(2) 2.7452(13) 170.6(17) .
O2W H21W O2A 0.88(2) 1.85(2) 2.7225(13) 170.4(18) .
O1W H12W O2W 0.90(2) 2.01(2) 2.8979(15) 167.5(19) 2_666
O2W H22W O1W 0.88(2) 1.96(2) 2.8345(15) 172.5(19) 1_455

loop_
_geom_torsion_atom_site_label_1
_geom_torsion_atom_site_label_2
_geom_torsion_atom_site_label_3
_geom_torsion_atom_site_label_4
_geom_torsion
_geom_torsion_site_symmetry_1
_geom_torsion_site_symmetry_4
C6B N1B C2B C3B 32.76(13) . .
N1B C2B C3B C4B -53.33(12) . .
C2B C3B C4B N5B 46.72(12) . .
C3B C4B N5B C6B -17.15(14) . .
C3B C4B N5B C10B 164.20(9) . .
C2B N1B C6B N7B 178.51(9) . .
C2B N1B C6B N5B -2.00(16) . .
C4B N5B C6B N7B 172.78(9) . .
C10B N5B C6B N7B -8.65(15) . .
C4B N5B C6B N1B -6.70(15) . .
C10B N5B C6B N1B 171.87(9) . .
N1B C6B N7B C8B 177.50(10) . .
N5B C6B N7B C8B -1.99(16) . .
C6B N7B C8B C9B 35.06(14) . .
N7B C8B C9B C10B -55.99(12) . .
C6B N5B C10B C9B -15.94(14) . .
C4B N5B C10B C9B 162.71(9) . .
C8B C9B C10B N5B 47.84(12) . .
O1A C1A C2A C7A -179.52(9) . .
O2A C1A C2A C7A -1.13(14) . .
O1A C1A C2A C3A -0.87(15) . .
O2A C1A C2A C3A 177.52(9) . .
C7A C2A C3A N4A 0.95(16) . .
C1A C2A C3A N4A -177.74(10) . .
C2A C3A N4A C5A 0.13(16) . .
C3A N4A C5A C6A -0.86(15) . .
C3A N4A C5A C5A 179.59(11) . 2_665
N4A C5A C6A C7A 0.47(16) . .
C5A C5A C6A C7A 180.00(11) 2_665 .
C5A C6A C7A C2A 0.66(16) . .
C3A C2A C7A C6A -1.31(15) . .
C1A C2A C7A C6A 177.39(9) . .
